data_1561174
loop_
_publ_author_name
'Shankar, Majji'
'Saha, Arijit'
'Sau, Somratan'
'Ghosh, Arghadip'
'Gandon, Vincent'
'Sahoo, Akhila Kumar'

_publ_section_title
;
 Harnessing Sulfur and Nitrogen in the Cobalt (III)-Catalyzed
 Unsymmetrical Double Annulation of Thioamides: Probing the Origin of
 Chemo- and Regioselectivity
;
_journal_name_full 'Chemical Science'
_journal_paper_doi 10.1039/D1SC00765C
_journal_year 2021
_chemical_formula_moiety 'C37 H21 Cl4 N O2 S'
_chemical_formula_sum 'C37 H21 Cl4 N O2 S'
_chemical_formula_weight 685.41
_space_group_crystal_system triclinic
_space_group_IT_number 2
_space_group_name_Hall '-P 1'
_space_group_name_H-M_alt 'P -1'
_atom_sites_solution_hydrogens geom
_audit_creation_date 2020-11-19
_audit_creation_method
;
Olex2 1.3-ac4
(compiled 2019.04.23 svn.r3594 for Rigaku Oxford Diffraction, GUI svn.r5739)
;
_audit_update_record
;
2020-11-23 deposited with the CCDC.	2021-03-19 downloaded from the CCDC.
;
_cell_angle_alpha 70.572(4)
_cell_angle_beta 83.642(3)
_cell_angle_gamma 86.486(4)
_cell_formula_units_Z 2
_cell_length_a 9.0387(7)
_cell_length_b 12.2872(11)
_cell_length_c 15.4499(13)
_cell_measurement_reflns_used 9851
_cell_measurement_temperature 298
_cell_measurement_theta_max 27.38
_cell_measurement_theta_min 2.59
_cell_volume 1607.7(2)
_computing_cell_refinement 'SAINT v8.37A (Bruker, 2015)'
_computing_data_reduction 'SAINT v8.37A (Bruker, 2015)'
_computing_molecular_graphics 'Olex2 (Dolomanov et al., 2009)'
_computing_publication_material 'Olex2 (Dolomanov et al., 2009)'
_computing_structure_refinement 'ShelXL (Sheldrick, 2015)'
_computing_structure_solution 'SHELXT 2014/5 (Sheldrick, 2014)'
_diffrn_ambient_temperature 298.0
_diffrn_measured_fraction_theta_full 0.997
_diffrn_measured_fraction_theta_max 0.991
_diffrn_measurement_device_type 'Bruker APEX-II CCD'
_diffrn_measurement_method '\f and \w scans'
_diffrn_radiation_type MoK\a
_diffrn_radiation_wavelength 0.71073
_diffrn_reflns_av_R_equivalents 0.0402
_diffrn_reflns_av_unetI/netI 0.0219
_diffrn_reflns_Laue_measured_fraction_full 0.997
_diffrn_reflns_Laue_measured_fraction_max 0.991
_diffrn_reflns_limit_h_max 11
_diffrn_reflns_limit_h_min -11
_diffrn_reflns_limit_k_max 15
_diffrn_reflns_limit_k_min -15
_diffrn_reflns_limit_l_max 20
_diffrn_reflns_limit_l_min -20
_diffrn_reflns_number 67192
_diffrn_reflns_point_group_measured_fraction_full 0.997
_diffrn_reflns_point_group_measured_fraction_max 0.991
_diffrn_reflns_theta_full 25.242
_diffrn_reflns_theta_max 27.593
_diffrn_reflns_theta_min 2.268
_exptl_absorpt_coefficient_mu 0.469
_exptl_absorpt_correction_T_max 0.7456
_exptl_absorpt_correction_T_min 0.6964
_exptl_absorpt_correction_type none
_exptl_absorpt_process_details
'SADABS-2014/5 (Bruker,2014/5) was used for absorption correction. wR2(int) was 0.0792 before and 0.0504 after correction. The Ratio of minimum to maximum transmission is 0.9340. The \l/2 correction factor is 0.00150.'
_exptl_crystal_colour colourless
_exptl_crystal_colour_primary colourless
_exptl_crystal_density_diffrn 1.416
_exptl_crystal_description plate
_exptl_crystal_F_000 700
_exptl_crystal_size_max 0.31
_exptl_crystal_size_mid 0.21
_exptl_crystal_size_min 0.11
_refine_diff_density_max 1.404
_refine_diff_density_min -1.262
_refine_diff_density_rms 0.077
_refine_ls_extinction_method none
_refine_ls_goodness_of_fit_ref 1.030
_refine_ls_hydrogen_treatment constr
_refine_ls_matrix_type full
_refine_ls_number_parameters 406
_refine_ls_number_reflns 7393
_refine_ls_number_restraints 0
_refine_ls_restrained_S_all 1.030
_refine_ls_R_factor_all 0.0956
_refine_ls_R_factor_gt 0.0746
_refine_ls_shift/su_max 0.000
_refine_ls_shift/su_mean 0.000
_refine_ls_structure_factor_coef Fsqd
_refine_ls_weighting_details 'w=1/[\s^2^(Fo^2^)+(0.1180P)^2^+2.3646P] where P=(Fo^2^+2Fc^2^)/3'
_refine_ls_weighting_scheme calc
_refine_ls_wR_factor_gt 0.2151
_refine_ls_wR_factor_ref 0.2330
_reflns_Friedel_coverage 0.000
_reflns_number_gt 5708
_reflns_number_total 7393
_reflns_threshold_expression 'I > 2\s(I)'
_cod_data_source_file d1sc00765c3.cif
_cod_data_source_block aks230_0m_a
_cod_database_code 1561174
_shelx_shelxl_version_number 2018/3
_shelx_space_group_comment
;
The symmetry employed for this shelxl refinement is uniquely defined
by the following loop, which should always be used as a source of
symmetry information in preference to the above space-group names.
They are only intended as comments.
;
_shelx_estimated_absorpt_t_max 0.950
_shelx_estimated_absorpt_t_min 0.868
_olex2_refinement_description
;
1. Fixed Uiso
 At 1.2 times of:
  All C(H) groups
 At 1.5 times of:
  All C(H,H,H) groups
2. Others
 Fixed Sof: N1(0.5) N2(0.5)
3.a Aromatic/amide H refined with riding coordinates:
 C00C(H00C), C00F(H00F), C00G(H00G), C00N(H00N), C00Q(H00Q), C00R(H00R),
 C00S(H00S), C00U(H00U), C00V(H00V), C00X(H00X), C00Z(H00Z), C010(H010),
 C011(H011), C013(H013), C014(H014), C015(H015), C016(H016), C017(H017)
3.b Idealised Me refined as rotating group:
 C019(H01A,H01B,H01C)
;
_olex2_submission_special_instructions 'No special instructions were received'

loop_
_space_group_symop_operation_xyz
'x, y, z'
'-x, -y, -z'

loop_
_atom_site_label
_atom_site_type_symbol
_atom_site_fract_x
_atom_site_fract_y
_atom_site_fract_z
_atom_site_U_iso_or_equiv
_atom_site_adp_type
_atom_site_occupancy
_atom_site_site_symmetry_order
_atom_site_calc_flag
_atom_site_refinement_flags_posn
_atom_site_refinement_flags_adp
_atom_site_refinement_flags_occupancy
_atom_site_disorder_assembly
_atom_site_disorder_group
Cl01 Cl -0.11465(11) 0.56207(9) 0.74352(6) 0.0576(3) Uani 1 1 d . . . . .
Cl02 Cl 1.00396(12) 0.26164(11) -0.10445(8) 0.0700(3) Uani 1 1 d . . . . .
S1 S 0.48929(15) 0.29051(9) 0.37475(8) 0.0663(3) Uani 1 1 d . . . . .
Cl04 Cl 0.79410(16) -0.20025(9) 0.31835(12) 0.0885(4) Uani 1 1 d . . . . .
Cl05 Cl 0.1728(2) 1.13755(13) 0.32077(16) 0.1171(6) Uani 1 1 d . . . . .
O007 O 0.6508(3) 0.8986(2) 0.05114(18) 0.0620(8) Uani 1 1 d . . . . .
O008 O 0.6781(3) 0.7910(3) -0.04143(17) 0.0623(7) Uani 1 1 d . . . . .
C009 C 0.5881(3) 0.7036(3) 0.11555(19) 0.0355(6) Uani 1 1 d . . . . .
C00A C 0.5811(3) 0.4969(3) 0.1938(2) 0.0350(6) Uani 1 1 d . . . . .
C00B C 0.2109(3) 0.5699(3) 0.4980(2) 0.0355(6) Uani 1 1 d . . . . .
C00C C 0.6262(3) 0.5911(3) 0.1175(2) 0.0367(6) Uani 1 1 d . . . . .
H00C H 0.682485 0.578901 0.067256 0.044 Uiso 1 1 calc R . . . .
C00D C 0.4923(3) 0.5183(3) 0.26937(19) 0.0346(6) Uani 1 1 d . . . . .
C00E C 0.3135(3) 0.5615(3) 0.4179(2) 0.0361(6) Uani 1 1 d . . . . .
C00F C 0.5010(3) 0.7248(3) 0.1886(2) 0.0370(6) Uani 1 1 d . . . . .
H00F H 0.477342 0.800403 0.186237 0.044 Uiso 1 1 calc R . . . .
C00G C 0.2362(4) 0.4971(3) 0.5864(2) 0.0393(7) Uani 1 1 d . . . . .
H00G H 0.320313 0.448548 0.594434 0.047 Uiso 1 1 calc R . . . .
C00H C 0.4487(3) 0.6329(3) 0.26558(19) 0.0339(6) Uani 1 1 d . . . . .
C00I C 0.6431(4) 0.8005(3) 0.0327(2) 0.0437(7) Uani 1 1 d . . . . .
C00J C 0.6289(3) 0.3799(3) 0.1984(2) 0.0386(7) Uani 1 1 d . . . . .
C00K C 0.7246(4) 0.3604(3) 0.1193(2) 0.0379(6) Uani 1 1 d . . . . .
C00L C 0.3553(3) 0.6532(3) 0.3410(2) 0.0371(6) Uani 1 1 d . . . . .
C00M C 0.3115(4) 0.7743(3) 0.3351(2) 0.0393(7) Uani 1 1 d . . . . .
C00N C 0.1385(4) 0.4958(3) 0.6621(2) 0.0448(7) Uani 1 1 d . . . . .
H00N H 0.156825 0.447565 0.720798 0.054 Uiso 1 1 calc R . . . .
C00O C 0.6458(4) 0.1668(3) 0.2843(2) 0.0423(7) Uani 1 1 d . . . . .
C00P C 0.5958(4) 0.2872(3) 0.2748(2) 0.0393(7) Uani 1 1 d . . . . .
C00Q C 0.6662(4) 0.3696(3) 0.0380(2) 0.0456(7) Uani 1 1 d . . . . .
H00Q H 0.567715 0.394294 0.030239 0.055 Uiso 1 1 calc R . . . .
C00R C 0.0832(4) 0.6402(3) 0.4881(2) 0.0476(8) Uani 1 1 d . . . . .
H00R H 0.063859 0.688691 0.429660 0.057 Uiso 1 1 calc R . . . .
C00S C 0.7531(4) 0.3424(3) -0.0321(2) 0.0507(8) Uani 1 1 d . . . . .
H00S H 0.713955 0.349558 -0.086982 0.061 Uiso 1 1 calc R . . . .
C00T C 0.0131(4) 0.5674(3) 0.6492(2) 0.0402(7) Uani 1 1 d . . . . .
C00U C -0.0155(4) 0.6396(3) 0.5632(2) 0.0494(8) Uani 1 1 d . . . . .
H00U H -0.100280 0.687422 0.555496 0.059 Uiso 1 1 calc R . . . .
C00V C 0.2107(4) 0.8376(3) 0.2747(2) 0.0503(8) Uani 1 1 d . . . . .
H00V H 0.171511 0.804812 0.236199 0.060 Uiso 1 1 calc R . . . .
C00W C 0.8981(4) 0.3046(3) -0.0193(2) 0.0483(8) Uani 1 1 d . . . . .
C00X C 0.6064(5) 0.1130(3) 0.2248(3) 0.0524(9) Uani 1 1 d . . . . .
H00X H 0.547738 0.152828 0.177788 0.063 Uiso 1 1 calc R . . . .
C00Y C 0.4478(4) 0.4306(3) 0.3525(2) 0.0511(9) Uani 1 1 d . . . . .
C00Z C 0.8719(4) 0.3256(4) 0.1292(3) 0.0529(9) Uani 1 1 d . . . . .
H00Z H 0.912554 0.321146 0.183022 0.064 Uiso 1 1 calc R . . . .
C010 C 0.3700(4) 0.8253(3) 0.3910(2) 0.0501(8) Uani 1 1 d . . . . .
H010 H 0.438278 0.784350 0.431547 0.060 Uiso 1 1 calc R . . . .
C011 C 0.6534(5) 0.0005(3) 0.2347(3) 0.0588(10) Uani 1 1 d . . . . .
H011 H 0.627706 -0.035159 0.194201 0.071 Uiso 1 1 calc R . . . .
C012 C 0.7386(4) -0.0578(3) 0.3053(3) 0.0559(9) Uani 1 1 d . . . . .
C013 C 0.9600(4) 0.2972(4) 0.0600(3) 0.0594(10) Uani 1 1 d . . . . .
H013 H 1.058996 0.273570 0.067053 0.071 Uiso 1 1 calc R . . . .
C014 C 0.7309(5) 0.1057(3) 0.3548(3) 0.0590(10) Uani 1 1 d . . . . .
H014 H 0.757721 0.140694 0.395458 0.071 Uiso 1 1 calc R . . . .
C015 C 0.1675(5) 0.9494(4) 0.2710(3) 0.0615(10) Uani 1 1 d . . . . .
H015 H 0.099565 0.991394 0.230626 0.074 Uiso 1 1 calc R . . . .
C016 C 0.3272(5) 0.9372(4) 0.3866(3) 0.0641(11) Uani 1 1 d . . . . .
H016 H 0.366956 0.971576 0.423875 0.077 Uiso 1 1 calc R . . . .
C017 C 0.7767(5) -0.0081(4) 0.3654(3) 0.0676(11) Uani 1 1 d . . . . .
H017 H 0.832918 -0.049412 0.413248 0.081 Uiso 1 1 calc R . . . .
C018 C 0.2264(5) 0.9964(3) 0.3274(3) 0.0632(11) Uani 1 1 d . . . . .
C019 C 0.7131(7) 0.9946(4) -0.0235(4) 0.0955(19) Uani 1 1 d . . . . .
H01A H 0.659674 1.007656 -0.076516 0.143 Uiso 1 1 calc GR . . . .
H01B H 0.816045 0.977691 -0.038335 0.143 Uiso 1 1 calc GR . . . .
H01C H 0.705260 1.062379 -0.005334 0.143 Uiso 1 1 calc GR . . . .
N1 N 0.3689(4) 0.4097(4) 0.4438(2) 0.0062(7) Uiso 0.5 1 d . . P . .
N2 N 0.3609(4) 0.4524(4) 0.4251(3) 0.0177(8) Uiso 0.5 1 d . . P . .

loop_
_atom_site_aniso_label
_atom_site_aniso_U_11
_atom_site_aniso_U_22
_atom_site_aniso_U_33
_atom_site_aniso_U_23
_atom_site_aniso_U_13
_atom_site_aniso_U_12
Cl01 0.0565(5) 0.0718(6) 0.0450(5) -0.0255(4) 0.0165(4) -0.0075(4)
Cl02 0.0636(6) 0.0940(8) 0.0603(6) -0.0419(6) 0.0087(5) 0.0071(5)
S1 0.0879(8) 0.0444(5) 0.0628(6) -0.0159(5) -0.0015(5) 0.0066(5)
Cl04 0.0863(8) 0.0396(5) 0.1400(12) -0.0337(6) -0.0072(8) 0.0141(5)
Cl05 0.1273(13) 0.0592(8) 0.1776(18) -0.0618(10) -0.0093(12) 0.0211(8)
O007 0.083(2) 0.0361(13) 0.0521(15) -0.0029(11) 0.0206(13) -0.0065(12)
O008 0.0759(19) 0.0659(17) 0.0326(12) -0.0056(11) 0.0118(12) 0.0017(14)
C009 0.0378(15) 0.0357(15) 0.0283(13) -0.0063(11) 0.0014(11) 0.0017(12)
C00A 0.0365(15) 0.0346(15) 0.0336(14) -0.0111(12) -0.0032(11) -0.0001(11)
C00B 0.0389(15) 0.0323(14) 0.0336(14) -0.0109(12) 0.0052(11) -0.0037(11)
C00C 0.0380(15) 0.0404(16) 0.0321(14) -0.0138(12) -0.0001(11) 0.0015(12)
C00D 0.0377(15) 0.0361(15) 0.0284(13) -0.0082(11) -0.0024(11) -0.0041(11)
C00E 0.0395(15) 0.0357(15) 0.0317(14) -0.0104(12) 0.0002(11) -0.0003(12)
C00F 0.0404(15) 0.0352(15) 0.0334(14) -0.0108(12) 0.0023(12) 0.0004(12)
C00G 0.0395(16) 0.0381(16) 0.0359(15) -0.0078(12) -0.0001(12) 0.0003(12)
C00H 0.0351(14) 0.0383(15) 0.0276(13) -0.0104(12) -0.0004(11) -0.0022(11)
C00I 0.0424(17) 0.0442(18) 0.0341(16) -0.0036(13) 0.0072(13) 0.0046(13)
C00J 0.0397(16) 0.0390(16) 0.0394(16) -0.0157(13) -0.0054(12) 0.0017(12)
C00K 0.0428(16) 0.0341(15) 0.0377(15) -0.0137(12) -0.0029(12) 0.0015(12)
C00L 0.0388(15) 0.0422(16) 0.0299(14) -0.0126(12) 0.0012(11) -0.0013(12)
C00M 0.0448(16) 0.0398(16) 0.0297(14) -0.0099(12) 0.0070(12) -0.0009(13)
C00N 0.0460(18) 0.0521(19) 0.0315(15) -0.0078(14) 0.0003(13) -0.0070(14)
C00O 0.0519(18) 0.0342(16) 0.0395(16) -0.0133(13) 0.0023(13) 0.0036(13)
C00P 0.0475(17) 0.0360(16) 0.0358(15) -0.0149(12) -0.0026(12) 0.0046(13)
C00Q 0.0416(17) 0.0527(19) 0.0425(17) -0.0170(15) -0.0055(13) 0.0088(14)
C00R 0.0509(19) 0.0442(18) 0.0366(16) -0.0028(14) 0.0045(14) 0.0074(14)
C00S 0.052(2) 0.063(2) 0.0406(17) -0.0215(16) -0.0085(15) 0.0028(16)
C00T 0.0446(17) 0.0409(16) 0.0356(15) -0.0162(13) 0.0094(12) -0.0076(13)
C00U 0.0459(18) 0.0451(18) 0.0492(19) -0.0109(15) 0.0094(15) 0.0075(14)
C00V 0.058(2) 0.052(2) 0.0415(18) -0.0173(15) -0.0033(15) 0.0058(16)
C00W 0.0475(18) 0.055(2) 0.0448(18) -0.0223(16) 0.0059(14) -0.0022(15)
C00X 0.074(2) 0.0362(17) 0.0478(19) -0.0136(15) -0.0088(17) 0.0008(16)
C00Y 0.054(2) 0.052(2) 0.0381(17) 0.0018(15) -0.0085(14) -0.0196(16)
C00Z 0.0454(19) 0.071(2) 0.0490(19) -0.0280(18) -0.0100(15) 0.0033(17)
C010 0.059(2) 0.050(2) 0.0421(18) -0.0177(15) -0.0003(15) -0.0058(16)
C011 0.080(3) 0.0388(18) 0.061(2) -0.0224(17) 0.001(2) -0.0058(18)
C012 0.058(2) 0.0315(16) 0.074(3) -0.0171(17) 0.0083(18) 0.0031(15)
C013 0.0406(18) 0.085(3) 0.061(2) -0.035(2) -0.0063(16) 0.0067(18)
C014 0.075(3) 0.047(2) 0.059(2) -0.0219(18) -0.0167(19) 0.0149(18)
C015 0.067(2) 0.051(2) 0.061(2) -0.0153(19) 0.0001(19) 0.0132(18)
C016 0.078(3) 0.059(2) 0.065(2) -0.037(2) 0.008(2) -0.010(2)
C017 0.077(3) 0.048(2) 0.075(3) -0.015(2) -0.021(2) 0.020(2)
C018 0.072(3) 0.042(2) 0.074(3) -0.0240(19) 0.013(2) 0.0035(18)
C019 0.120(5) 0.046(2) 0.087(4) 0.008(2) 0.042(3) -0.012(3)

loop_
_atom_type_symbol
_atom_type_description
_atom_type_scat_dispersion_real
_atom_type_scat_dispersion_imag
_atom_type_scat_source
C C 0.0033 0.0016 'International Tables Vol C Tables 4.2.6.8 and 6.1.1.4'
H H 0.0000 0.0000 'International Tables Vol C Tables 4.2.6.8 and 6.1.1.4'
Cl Cl 0.1484 0.1585 'International Tables Vol C Tables 4.2.6.8 and 6.1.1.4'
N N 0.0061 0.0033 'International Tables Vol C Tables 4.2.6.8 and 6.1.1.4'
O O 0.0106 0.0060 'International Tables Vol C Tables 4.2.6.8 and 6.1.1.4'
S S 0.1246 0.1234 'International Tables Vol C Tables 4.2.6.8 and 6.1.1.4'

loop_
_geom_angle_atom_site_label_1
_geom_angle_atom_site_label_2
_geom_angle_atom_site_label_3
_geom_angle
_geom_angle_site_symmetry_1
_geom_angle_site_symmetry_3
_geom_angle_publ_flag
C00Y S1 C00P 102.96(17) . . ?
C00I O007 C019 115.8(3) . . ?
C00C C009 C00I 118.0(3) . . ?
C00F C009 C00C 121.1(3) . . ?
C00F C009 C00I 120.9(3) . . ?
C00C C00A C00D 118.3(3) . . ?
C00C C00A C00J 120.8(3) . . ?
C00D C00A C00J 120.8(3) . . ?
C00G C00B C00E 119.0(3) . . ?
C00R C00B C00E 122.8(3) . . ?
C00R C00B C00G 118.0(3) . . ?
C009 C00C H00C 119.6 . . ?
C00A C00C C009 120.8(3) . . ?
C00A C00C H00C 119.6 . . ?
C00H C00D C00A 120.7(3) . . ?
C00Y C00D C00A 123.5(3) . . ?
C00Y C00D C00H 115.8(3) . . ?
C00B C00E N1 106.7(2) . . ?
C00L C00E C00B 124.8(3) . . ?
C00L C00E N1 128.5(3) . . ?
N2 C00E C00B 114.0(3) . . ?
N2 C00E C00L 121.2(3) . . ?
N2 C00E N1 7.6(2) . . ?
C009 C00F H00F 119.8 . . ?
C009 C00F C00H 120.3(3) . . ?
C00H C00F H00F 119.8 . . ?
C00B C00G H00G 119.4 . . ?
C00N C00G C00B 121.2(3) . . ?
C00N C00G H00G 119.4 . . ?
C00D C00H C00L 120.2(3) . . ?
C00F C00H C00D 118.7(3) . . ?
C00F C00H C00L 121.1(3) . . ?
O007 C00I C009 112.2(3) . . ?
O008 C00I O007 124.0(3) . . ?
O008 C00I C009 123.8(3) . . ?
C00A C00J C00K 119.6(3) . . ?
C00P C00J C00A 122.1(3) . . ?
C00P C00J C00K 118.2(3) . . ?
C00Q C00K C00J 121.2(3) . . ?
C00Z C00K C00J 119.6(3) . . ?
C00Z C00K C00Q 119.1(3) . . ?
C00E C00L C00H 119.5(3) . . ?
C00E C00L C00M 121.4(3) . . ?
C00H C00L C00M 119.0(3) . . ?
C00V C00M C00L 121.0(3) . . ?
C010 C00M C00L 120.3(3) . . ?
C010 C00M C00V 118.7(3) . . ?
C00G C00N H00N 120.5 . . ?
C00T C00N C00G 118.9(3) . . ?
C00T C00N H00N 120.5 . . ?
C00X C00O C00P 121.2(3) . . ?
C00X C00O C014 119.0(3) . . ?
C014 C00O C00P 119.8(3) . . ?
C00J C00P S1 125.8(2) . . ?
C00J C00P C00O 124.3(3) . . ?
C00O C00P S1 109.9(2) . . ?
C00K C00Q H00Q 119.7 . . ?
C00K C00Q C00S 120.6(3) . . ?
C00S C00Q H00Q 119.7 . . ?
C00B C00R H00R 119.3 . . ?
C00U C00R C00B 121.4(3) . . ?
C00U C00R H00R 119.3 . . ?
C00Q C00S H00S 120.5 . . ?
C00W C00S C00Q 119.1(3) . . ?
C00W C00S H00S 120.5 . . ?
C00N C00T Cl01 119.3(2) . . ?
C00U C00T Cl01 119.3(3) . . ?
C00U C00T C00N 121.3(3) . . ?
C00R C00U H00U 120.4 . . ?
C00T C00U C00R 119.1(3) . . ?
C00T C00U H00U 120.4 . . ?
C00M C00V H00V 119.6 . . ?
C00M C00V C015 120.8(4) . . ?
C015 C00V H00V 119.6 . . ?
C00S C00W Cl02 119.1(3) . . ?
C013 C00W Cl02 119.4(3) . . ?
C013 C00W C00S 121.5(3) . . ?
C00O C00X H00X 119.7 . . ?
C00O C00X C011 120.6(4) . . ?
C011 C00X H00X 119.7 . . ?
C00D C00Y S1 124.8(3) . . ?
C00D C00Y N1 143.4(4) . . ?
N1 C00Y S1 91.8(2) . . ?
N2 C00Y S1 112.2(3) . . ?
N2 C00Y C00D 123.0(4) . . ?
N2 C00Y N1 20.56(19) . . ?
C00K C00Z H00Z 119.5 . . ?
C00K C00Z C013 121.0(3) . . ?
C013 C00Z H00Z 119.5 . . ?
C00M C010 H010 119.9 . . ?
C00M C010 C016 120.3(4) . . ?
C016 C010 H010 119.9 . . ?
C00X C011 H011 120.4 . . ?
C012 C011 C00X 119.1(4) . . ?
C012 C011 H011 120.4 . . ?
C011 C012 Cl04 118.7(3) . . ?
C017 C012 Cl04 119.7(3) . . ?
C017 C012 C011 121.6(3) . . ?
C00W C013 C00Z 118.7(3) . . ?
C00W C013 H013 120.7 . . ?
C00Z C013 H013 120.7 . . ?
C00O C014 H014 119.8 . . ?
C00O C014 C017 120.4(4) . . ?
C017 C014 H014 119.8 . . ?
C00V C015 H015 120.5 . . ?
C018 C015 C00V 118.9(4) . . ?
C018 C015 H015 120.5 . . ?
C010 C016 H016 120.2 . . ?
C018 C016 C010 119.6(4) . . ?
C018 C016 H016 120.2 . . ?
C012 C017 C014 119.3(4) . . ?
C012 C017 H017 120.3 . . ?
C014 C017 H017 120.3 . . ?
C015 C018 Cl05 118.3(4) . . ?
C015 C018 C016 121.8(4) . . ?
C016 C018 Cl05 119.9(4) . . ?
O007 C019 H01A 109.5 . . ?
O007 C019 H01B 109.5 . . ?
O007 C019 H01C 109.5 . . ?
H01A C019 H01B 109.5 . . ?
H01A C019 H01C 109.5 . . ?
H01B C019 H01C 109.5 . . ?
C00Y N1 C00E 92.2(3) . . ?
N2 N1 C00E 20.4(6) . . ?
N2 N1 C00Y 72.1(7) . . ?
C00E N2 C00Y 120.2(4) . . ?
N1 N2 C00E 152.0(8) . . ?
N1 N2 C00Y 87.3(7) . . ?

loop_
_geom_bond_atom_site_label_1
_geom_bond_atom_site_label_2
_geom_bond_distance
_geom_bond_site_symmetry_2
_geom_bond_publ_flag
Cl01 C00T 1.741(3) . ?
Cl02 C00W 1.745(3) . ?
S1 C00P 1.738(3) . ?
S1 C00Y 1.667(4) . ?
Cl04 C012 1.742(4) . ?
Cl05 C018 1.744(4) . ?
O007 C00I 1.335(5) . ?
O007 C019 1.439(5) . ?
O008 C00I 1.195(4) . ?
C009 C00C 1.395(4) . ?
C009 C00F 1.391(4) . ?
C009 C00I 1.491(4) . ?
C00A C00C 1.393(4) . ?
C00A C00D 1.431(4) . ?
C00A C00J 1.456(4) . ?
C00B C00E 1.490(4) . ?
C00B C00G 1.396(4) . ?
C00B C00R 1.389(4) . ?
C00C H00C 0.9300 . ?
C00D C00H 1.423(4) . ?
C00D C00Y 1.410(4) . ?
C00E C00L 1.373(4) . ?
C00E N1 1.823(5) . ?
C00E N2 1.355(6) . ?
C00F H00F 0.9300 . ?
C00F C00H 1.401(4) . ?
C00G H00G 0.9300 . ?
C00G C00N 1.382(4) . ?
C00H C00L 1.444(4) . ?
C00J C00K 1.495(4) . ?
C00J C00P 1.360(5) . ?
C00K C00Q 1.384(5) . ?
C00K C00Z 1.383(5) . ?
C00L C00M 1.491(4) . ?
C00M C00V 1.388(5) . ?
C00M C010 1.385(5) . ?
C00N H00N 0.9300 . ?
C00N C00T 1.382(5) . ?
C00O C00P 1.484(4) . ?
C00O C00X 1.382(5) . ?
C00O C014 1.383(5) . ?
C00Q H00Q 0.9300 . ?
C00Q C00S 1.386(5) . ?
C00R H00R 0.9300 . ?
C00R C00U 1.381(5) . ?
C00S H00S 0.9300 . ?
C00S C00W 1.376(5) . ?
C00T C00U 1.373(5) . ?
C00U H00U 0.9300 . ?
C00V H00V 0.9300 . ?
C00V C015 1.388(5) . ?
C00W C013 1.376(5) . ?
C00X H00X 0.9300 . ?
C00X C011 1.385(5) . ?
C00Y N1 1.457(5) . ?
C00Y N2 1.388(6) . ?
C00Z H00Z 0.9300 . ?
C00Z C013 1.387(5) . ?
C010 H010 0.9300 . ?
C010 C016 1.387(6) . ?
C011 H011 0.9300 . ?
C011 C012 1.376(6) . ?
C012 C017 1.352(6) . ?
C013 H013 0.9300 . ?
C014 H014 0.9300 . ?
C014 C017 1.395(5) . ?
C015 H015 0.9300 . ?
C015 C018 1.362(7) . ?
C016 H016 0.9300 . ?
C016 C018 1.362(7) . ?
C017 H017 0.9300 . ?
C019 H01A 0.9600 . ?
C019 H01B 0.9600 . ?
C019 H01C 0.9600 . ?
N1 N2 0.512(4) . ?
